data_7024003
loop_
_publ_author_name
'Safin, Damir A.'
'Babashkina, Maria G.'
'Robeyns, Koen'
'Rouzi\`eres, Mathieu'
'Cl\'erac, Rodolphe'
'Garcia, Yann'

_publ_section_title
;
 From a mononuclear Ni(II) precursor to antiferromagnetically coupled
 trinuclear double-stranded helicates.
;
_journal_issue 47
_journal_name_full 'Dalton transactions (Cambridge, England : 2003)'
_journal_page_first 16470
_journal_page_last 16473
_journal_paper_doi 10.1039/c3dt52387j
_journal_volume 42
_journal_year 2013
_chemical_formula_moiety 'C52 H52 Br4 N8 Ni3 O10 P2 S4'
_chemical_formula_sum 'C52 H52 Br4 N8 Ni3 O10 P2 S4'
_chemical_formula_weight 1634.97
_chemical_name_systematic
; 
 ? 
;
_space_group_IT_number 15
_symmetry_cell_setting monoclinic
_symmetry_space_group_name_Hall '-C 2yc'
_symmetry_space_group_name_H-M 'C 1 2/c 1'
_atom_sites_solution_hydrogens geom
_atom_sites_solution_primary direct
_atom_sites_solution_secondary difmap
_audit_creation_method SHELXL-97
_cell_angle_alpha 90.00
_cell_angle_beta 130.11(9)
_cell_angle_gamma 90.00
_cell_formula_units_Z 4
_cell_length_a 33.853(19)
_cell_length_b 10.6228(11)
_cell_length_c 23.605(13)
_cell_measurement_reflns_used 1259
_cell_measurement_temperature 160(2)
_cell_measurement_theta_max 17.5207
_cell_measurement_theta_min 3.0349
_cell_volume 6492(10)
_computing_cell_refinement
;
CrysAlisPro, Agilent Technologies,
Version 1.171.35.19 (release 27-10-2011 CrysAlis171 .NET)
(compiled Oct 27 2011,15:02:11)
;
_computing_data_collection MAR
_computing_data_reduction
;
CrysAlisPro, Agilent Technologies,
Version 1.171.35.19 (release 27-10-2011 CrysAlis171 .NET)
(compiled Oct 27 2011,15:02:11)
;
_computing_structure_refinement 'SHELXL-97 (Sheldrick, 1997)'
_computing_structure_solution 'SHELXS-97 (Sheldrick, 1990)'
_diffrn_ambient_temperature 160(2)
_diffrn_measured_fraction_theta_full 0.993
_diffrn_measured_fraction_theta_max 0.993
_diffrn_measurement_device_type 'MAR345 image plate'
_diffrn_measurement_method '80 images, \D\F 2.5\% '
_diffrn_radiation_monochromator 'Zr filter'
_diffrn_radiation_source 'Rigaku UltraX 18 rotating anode'
_diffrn_radiation_type MoK\a
_diffrn_radiation_wavelength 0.71073
_diffrn_reflns_av_R_equivalents 0.0958
_diffrn_reflns_av_sigmaI/netI 0.0760
_diffrn_reflns_limit_h_max 25
_diffrn_reflns_limit_h_min -25
_diffrn_reflns_limit_k_max 7
_diffrn_reflns_limit_k_min -7
_diffrn_reflns_limit_l_max 17
_diffrn_reflns_limit_l_min -17
_diffrn_reflns_number 5550
_diffrn_reflns_theta_full 15.50
_diffrn_reflns_theta_max 15.50
_diffrn_reflns_theta_min 3.04
_exptl_absorpt_coefficient_mu 3.559
_exptl_absorpt_correction_T_max 1.00000
_exptl_absorpt_correction_T_min 0.34844
_exptl_absorpt_correction_type multi-scan
_exptl_absorpt_process_details
;
CrysAlisPro, Agilent Technologies,
Version 1.171.35.19 (release 27-10-2011 CrysAlis171 .NET)
(compiled Oct 27 2011,15:02:11)
Empirical absorption correction using spherical harmonics,
 implemented in SCALE3 ABSPACK scaling algorithm.
;
_exptl_crystal_colour 'yellow translucent'
_exptl_crystal_density_diffrn 1.673
_exptl_crystal_density_method 'not measured'
_exptl_crystal_description plate
_exptl_crystal_F_000 3272
_exptl_crystal_size_max 0.16
_exptl_crystal_size_mid 0.06
_exptl_crystal_size_min 0.04
_platon_squeeze_details
;
;
_refine_diff_density_max 0.426
_refine_diff_density_min -0.444
_refine_diff_density_rms 0.085
_refine_ls_extinction_method none
_refine_ls_goodness_of_fit_ref 1.059
_refine_ls_hydrogen_treatment constr
_refine_ls_matrix_type full
_refine_ls_number_parameters 355
_refine_ls_number_reflns 1429
_refine_ls_number_restraints 365
_refine_ls_restrained_S_all 0.954
_refine_ls_R_factor_all 0.1019
_refine_ls_R_factor_gt 0.0713
_refine_ls_shift/su_max 0.000
_refine_ls_shift/su_mean 0.000
_refine_ls_structure_factor_coef Fsqd
_refine_ls_weighting_details 'calc w=1/[\s^2^(Fo^2^)+(0.0864P)^2^+122.1993P] where P=(Fo^2^+2Fc^2^)/3'
_refine_ls_weighting_scheme calc
_refine_ls_wR_factor_gt 0.1637
_refine_ls_wR_factor_ref 0.1808
_reflns_number_gt 1000
_reflns_number_total 1429
_reflns_threshold_expression >2sigma(I)
_cod_data_source_file c3dt52387j.txt
_cod_data_source_block safin144
_cod_original_cell_volume 6493(5)
_cod_original_sg_symbol_H-M 'C 2/c'
_cod_database_code 7024003

loop_
_symmetry_equiv_pos_as_xyz
'x, y, z'
'-x, y, -z+1/2'
'x+1/2, y+1/2, z'
'-x+1/2, y+1/2, -z+1/2'
'-x, -y, -z'
'x, -y, z-1/2'
'-x+1/2, -y+1/2, -z'
'x+1/2, -y+1/2, z-1/2'

loop_
_atom_site_label
_atom_site_type_symbol
_atom_site_fract_x
_atom_site_fract_y
_atom_site_fract_z
_atom_site_U_iso_or_equiv
_atom_site_adp_type
_atom_site_occupancy
_atom_site_symmetry_multiplicity
_atom_site_calc_flag
_atom_site_refinement_flags
Ni1 Ni 0.10551(7) 0.7829(2) 0.40131(11) 0.0948(8) Uani 1 1 d U
S2 S 0.11034(15) 1.0115(4) 0.4412(2) 0.1019(15) Uani 1 1 d U
P3 P 0.15615(16) 0.9255(5) 0.5362(3) 0.1002(15) Uani 1 1 d U
O4 O 0.1399(3) 0.9326(7) 0.5848(5) 0.099(3) Uani 1 1 d DU
C5 C 0.1248(2) 1.0529(10) 0.5941(5) 0.124(5) Uani 1 1 d DU
H5 H 0.1208 1.1151 0.5589 0.149 Uiso 1 1 calc R
C6 C 0.0742(3) 1.0360(15) 0.5763(7) 0.138(7) Uani 1 1 d DU
H6A H 0.0789 0.9836 0.6144 0.207 Uiso 1 1 calc R
H6B H 0.0498 0.9949 0.5280 0.207 Uiso 1 1 calc R
H6C H 0.0606 1.1184 0.5749 0.207 Uiso 1 1 calc R
C7 C 0.1665(4) 1.0957(17) 0.6712(6) 0.172(7) Uani 1 1 d DU
H7A H 0.1577 1.1789 0.6783 0.257 Uiso 1 1 calc R
H7B H 0.1991 1.1008 0.6804 0.257 Uiso 1 1 calc R
H7C H 0.1701 1.0356 0.7058 0.257 Uiso 1 1 calc R
O8 O 0.2151(2) 0.9767(10) 0.5917(4) 0.105(3) Uani 1 1 d DU
C9 C 0.2478(3) 0.9720(9) 0.5722(5) 0.129(5) Uani 1 1 d DU
H9 H 0.2356 0.9053 0.5342 0.155 Uiso 1 1 calc R
C10 C 0.2978(5) 0.9357(11) 0.6441(6) 0.172(8) Uani 1 1 d DU
H10A H 0.3242 0.9974 0.6581 0.259 Uiso 1 1 calc R
H10B H 0.3079 0.8523 0.6397 0.259 Uiso 1 1 calc R
H10C H 0.2942 0.9333 0.6821 0.259 Uiso 1 1 calc R
C11 C 0.2490(5) 1.0961(10) 0.5448(7) 0.199(7) Uani 1 1 d DU
H11A H 0.2591 1.1610 0.5816 0.298 Uiso 1 1 calc R
H11B H 0.2146 1.1156 0.4981 0.298 Uiso 1 1 calc R
H11C H 0.2739 1.0940 0.5367 0.298 Uiso 1 1 calc R
N12 N 0.1519(4) 0.7738(12) 0.5158(6) 0.091(3) Uani 1 1 d U
C13 C 0.1755(6) 0.6744(18) 0.5554(10) 0.119(6) Uani 1 1 d U
S14 S 0.2208(2) 0.6891(5) 0.6526(3) 0.145(2) Uani 1 1 d U
N15 N 0.16998(9) 0.5592(12) 0.5306(3) 0.097(4) Uani 1 1 d DU
H15 H 0.1897 0.5021 0.5650 0.116 Uiso 1 1 calc R
C16 C 0.13736(8) 0.5133(11) 0.4573(2) 0.100(5) Uani 1 1 d DU
C17 C 0.13827(18) 0.3830(12) 0.4569(4) 0.108(5) Uani 1 1 d DU
H17 H 0.1587 0.3356 0.5015 0.129 Uiso 1 1 calc R
C18 C 0.1079(3) 0.3253(14) 0.3882(5) 0.110(5) Uani 1 1 d DU
H18 H 0.1076 0.2361 0.3853 0.132 Uiso 1 1 calc R
C19 C 0.0782(3) 0.3947(11) 0.3244(6) 0.105(5) Uani 1 1 d DU
H19 H 0.0566 0.3571 0.2766 0.125 Uiso 1 1 calc R
C20 C 0.0819(3) 0.5232(12) 0.3346(5) 0.089(4) Uani 1 1 d DU
N21 N 0.1099(2) 0.5882(10) 0.3984(5) 0.088(3) Uani 1 1 d DU
N22 N 0.0534(3) 0.5983(12) 0.2720(6) 0.087(3) Uani 1 1 d DU
C23 C 0.0614(2) 0.5868(5) 0.2245(6) 0.080(4) Uani 1 1 d DU
H23 H 0.0905 0.5362 0.2426 0.096 Uiso 1 1 calc R
C24 C 0.0357(2) 0.6340(4) 0.1520(4) 0.095(4) Uani 1 1 d GDU
C25 C 0.0576(2) 0.6038(5) 0.1203(5) 0.097(4) Uani 1 1 d GDU
H25 H 0.0882 0.5545 0.1471 0.116 Uiso 1 1 calc R
C26 C 0.0348(3) 0.6457(6) 0.0493(5) 0.084(4) Uani 1 1 d GDU
C27 C -0.0099(3) 0.7179(7) 0.0101(4) 0.097(5) Uani 1 1 d GDU
H27 H -0.0255 0.7465 -0.0383 0.116 Uiso 1 1 calc R
C28 C -0.0319(3) 0.7481(6) 0.0419(4) 0.087(4) Uani 1 1 d GDU
H28 H -0.0624 0.7974 0.0151 0.104 Uiso 1 1 calc R
C29 C -0.0091(2) 0.7062(5) 0.1128(4) 0.075(4) Uani 1 1 d GDU
O30 O -0.0297(3) 0.7376(7) 0.1443(5) 0.087(3) Uani 1 1 d DU
Br31 Br 0.06231(6) 0.61182(19) 0.00236(9) 0.1185(7) Uani 1 1 d DU
O32 O 0.1697(3) 0.8120(10) 0.4090(5) 0.102(3) Uani 1 1 d U
C33 C 0.16821(16) 0.8957(6) 0.3714(3) 0.087(4) Uani 1 1 d DU
H33 H 0.2012 0.9132 0.3862 0.104 Uiso 1 1 calc R
C34 C 0.1295(2) 0.9698(6) 0.3126(2) 0.089(4) Uani 1 1 d GDU
C35 C 0.0778(2) 0.9433(7) 0.2757(3) 0.077(4) Uani 1 1 d GDU
C36 C 0.0394(2) 1.0186(9) 0.2170(4) 0.083(4) Uani 1 1 d GDU
H36 H 0.0041 1.0005 0.1917 0.099 Uiso 1 1 calc R
C37 C 0.0526(3) 1.1204(8) 0.1951(3) 0.080(4) Uani 1 1 d GDU
H37 H 0.0263 1.1719 0.1549 0.096 Uiso 1 1 calc R
C38 C 0.1042(4) 1.1470(6) 0.2320(4) 0.096(5) Uani 1 1 d GDU
C39 C 0.1427(3) 1.0717(6) 0.2908(3) 0.090(4) Uani 1 1 d GDU
H39 H 0.1779 1.0898 0.3160 0.108 Uiso 1 1 calc R
O40 O 0.0640(3) 0.8487(8) 0.2949(4) 0.091(3) Uani 1 1 d DU
Br41 Br 0.12347(7) 1.2820(2) 0.20375(10) 0.1291(8) Uani 1 1 d DU
Ni42 Ni 0.0000 0.7315(3) 0.2500 0.0909(10) Uani 1 2 d SU

loop_
_atom_site_aniso_label
_atom_site_aniso_U_11
_atom_site_aniso_U_22
_atom_site_aniso_U_33
_atom_site_aniso_U_23
_atom_site_aniso_U_13
_atom_site_aniso_U_12
Ni1 0.1395(11) 0.0698(16) 0.1549(12) 0.0118(11) 0.1309(9) 0.0026(13)
S2 0.153(2) 0.073(3) 0.147(2) 0.006(2) 0.1267(19) -0.004(3)
P3 0.142(2) 0.080(3) 0.152(2) 0.008(2) 0.1282(18) -0.005(3)
O4 0.142(3) 0.081(6) 0.141(4) 0.014(4) 0.121(3) 0.013(5)
C5 0.156(5) 0.103(10) 0.166(7) -0.016(7) 0.128(5) 0.005(7)
C6 0.150(5) 0.124(15) 0.190(11) 0.041(10) 0.131(6) 0.055(8)
C7 0.209(8) 0.190(14) 0.190(9) -0.069(8) 0.162(7) -0.057(11)
O8 0.141(3) 0.090(7) 0.148(5) -0.018(5) 0.123(3) -0.009(5)
C9 0.138(4) 0.142(10) 0.174(8) -0.013(8) 0.131(4) -0.015(9)
C10 0.130(6) 0.141(14) 0.241(12) -0.002(9) 0.117(7) 0.001(11)
C11 0.183(9) 0.212(13) 0.283(12) 0.065(9) 0.187(7) -0.003(11)
N12 0.137(5) 0.074(4) 0.149(3) 0.010(3) 0.132(3) -0.001(5)
C13 0.129(10) 0.091(5) 0.162(5) 0.021(5) 0.105(7) 0.007(9)
S14 0.164(4) 0.114(5) 0.165(3) 0.024(3) 0.109(3) 0.029(4)
N15 0.076(7) 0.077(5) 0.145(5) 0.038(5) 0.075(5) 0.005(7)
C16 0.102(8) 0.086(5) 0.150(5) 0.028(4) 0.099(6) 0.009(9)
C17 0.123(9) 0.088(5) 0.154(6) 0.030(5) 0.108(6) -0.008(9)
C18 0.111(9) 0.105(7) 0.164(7) 0.009(5) 0.112(7) 0.011(9)
C19 0.131(9) 0.091(5) 0.152(6) -0.006(5) 0.119(6) 0.013(9)
C20 0.109(6) 0.093(5) 0.143(4) -0.006(4) 0.117(4) 0.008(6)
N21 0.118(6) 0.081(4) 0.133(4) 0.010(3) 0.112(4) 0.017(5)
N22 0.107(5) 0.087(5) 0.132(4) -0.012(5) 0.105(3) -0.007(5)
C23 0.075(5) 0.094(11) 0.095(4) -0.029(5) 0.065(3) -0.015(6)
C24 0.087(4) 0.133(13) 0.111(4) -0.011(6) 0.085(3) -0.011(6)
C25 0.158(4) 0.063(11) 0.168(4) 0.028(6) 0.150(3) 0.008(6)
C26 0.127(4) 0.062(11) 0.126(4) -0.013(6) 0.110(3) -0.020(6)
C27 0.128(4) 0.098(12) 0.106(5) -0.027(7) 0.094(3) -0.005(6)
C28 0.103(5) 0.092(12) 0.109(4) -0.011(6) 0.088(4) -0.025(7)
C29 0.079(4) 0.084(10) 0.113(4) -0.001(6) 0.084(3) -0.032(5)
O30 0.124(4) 0.069(7) 0.152(3) 0.003(5) 0.126(3) -0.014(5)
Br31 0.1895(10) 0.0938(16) 0.1865(11) -0.0143(11) 0.1730(8) -0.0046(12)
O32 0.135(3) 0.102(7) 0.146(4) 0.035(4) 0.126(3) 0.020(4)
C33 0.115(5) 0.095(9) 0.106(7) 0.007(5) 0.097(4) -0.002(6)
C34 0.111(4) 0.114(8) 0.095(6) 0.014(5) 0.090(4) -0.008(5)
C35 0.111(4) 0.068(8) 0.100(6) -0.012(4) 0.089(4) -0.008(5)
C36 0.110(5) 0.095(8) 0.107(7) 0.005(5) 0.099(4) 0.007(5)
C37 0.126(4) 0.092(8) 0.086(6) 0.004(5) 0.097(4) 0.010(5)
C38 0.137(5) 0.076(9) 0.119(8) 0.006(5) 0.102(5) -0.011(6)
C39 0.123(5) 0.105(8) 0.094(7) 0.004(5) 0.094(5) -0.013(5)
O40 0.130(4) 0.079(5) 0.142(3) 0.003(3) 0.124(3) -0.001(4)
Br41 0.2105(12) 0.0869(16) 0.1805(12) 0.0077(11) 0.1670(10) -0.0191(13)
Ni42 0.1382(15) 0.069(2) 0.1513(16) 0.000 0.1320(12) 0.000

loop_
_atom_type_symbol
_atom_type_description
_atom_type_scat_dispersion_real
_atom_type_scat_dispersion_imag
_atom_type_scat_source
C C 0.0033 0.0016 'International Tables Vol C Tables 4.2.6.8 and 6.1.1.4'
H H 0.0000 0.0000 'International Tables Vol C Tables 4.2.6.8 and 6.1.1.4'
N N 0.0061 0.0033 'International Tables Vol C Tables 4.2.6.8 and 6.1.1.4'
O O 0.0106 0.0060 'International Tables Vol C Tables 4.2.6.8 and 6.1.1.4'
P P 0.1023 0.0942 'International Tables Vol C Tables 4.2.6.8 and 6.1.1.4'
S S 0.1246 0.1234 'International Tables Vol C Tables 4.2.6.8 and 6.1.1.4'
Br Br -0.2901 2.4595 'International Tables Vol C Tables 4.2.6.8 and 6.1.1.4'
Ni Ni 0.3393 1.1124 'International Tables Vol C Tables 4.2.6.8 and 6.1.1.4'

loop_
_geom_angle_atom_site_label_1
_geom_angle_atom_site_label_2
_geom_angle_atom_site_label_3
_geom_angle
_geom_angle_site_symmetry_1
_geom_angle_site_symmetry_3
O40 Ni1 N12 162.7(4) . .
O40 Ni1 N21 107.8(4) . .
N12 Ni1 N21 89.2(4) . .
O40 Ni1 O32 84.9(4) . .
N12 Ni1 O32 91.2(4) . .
N21 Ni1 O32 93.3(4) . .
O40 Ni1 O30 78.6(4) . 2
N12 Ni1 O30 107.9(4) . 2
N21 Ni1 O30 81.1(3) . 2
O32 Ni1 O30 159.9(4) . 2
O40 Ni1 S2 87.6(3) . .
N12 Ni1 S2 75.6(4) . .
N21 Ni1 S2 164.4(3) . .
O32 Ni1 S2 90.6(3) . .
O30 Ni1 S2 99.9(3) 2 .
P3 S2 Ni1 78.1(2) . .
O4 P3 O8 102.9(5) . .
O4 P3 N12 104.9(6) . .
O8 P3 N12 113.0(6) . .
O4 P3 S2 115.3(4) . .
O8 P3 S2 115.2(5) . .
N12 P3 S2 105.4(5) . .
C5 O4 P3 118.8(8) . .
O4 C5 C7 107.9(9) . .
O4 C5 C6 107.8(10) . .
C7 C5 C6 113.1(8) . .
O4 C5 H5 109.3 . .
C7 C5 H5 109.3 . .
C6 C5 H5 109.3 . .
C5 C6 H6A 109.5 . .
C5 C6 H6B 109.5 . .
H6A C6 H6B 109.5 . .
C5 C6 H6C 109.5 . .
H6A C6 H6C 109.5 . .
H6B C6 H6C 109.5 . .
C5 C7 H7A 109.5 . .
C5 C7 H7B 109.5 . .
H7A C7 H7B 109.5 . .
C5 C7 H7C 109.5 . .
H7A C7 H7C 109.5 . .
H7B C7 H7C 109.5 . .
C9 O8 P3 121.8(7) . .
O8 C9 C10 100.8(10) . .
O8 C9 C11 110.3(11) . .
C10 C9 C11 113.7(7) . .
O8 C9 H9 110.5 . .
C10 C9 H9 110.5 . .
C11 C9 H9 110.5 . .
C9 C10 H10A 109.5 . .
C9 C10 H10B 109.5 . .
H10A C10 H10B 109.5 . .
C9 C10 H10C 109.5 . .
H10A C10 H10C 109.5 . .
H10B C10 H10C 109.5 . .
C9 C11 H11A 109.5 . .
C9 C11 H11B 109.5 . .
H11A C11 H11B 109.5 . .
C9 C11 H11C 109.5 . .
H11A C11 H11C 109.5 . .
H11B C11 H11C 109.5 . .
C13 N12 P3 133.3(12) . .
C13 N12 Ni1 125.3(12) . .
P3 N12 Ni1 100.6(6) . .
N12 C13 N15 126.5(16) . .
N12 C13 S14 118.9(14) . .
N15 C13 S14 114.6(12) . .
C13 N15 C16 129.9(11) . .
C13 N15 H15 115.1 . .
C16 N15 H15 115.1 . .
N21 C16 C17 126.5(7) . .
N21 C16 N15 123.0(11) . .
C17 C16 N15 110.5(8) . .
C18 C17 C16 116.6(9) . .
C18 C17 H17 121.7 . .
C16 C17 H17 121.7 . .
C19 C18 C17 121.1(13) . .
C19 C18 H18 119.5 . .
C17 C18 H18 119.5 . .
C18 C19 C20 114.9(11) . .
C18 C19 H19 122.5 . .
C20 C19 H19 122.5 . .
N21 C20 C19 128.6(11) . .
N21 C20 N22 113.8(11) . .
C19 C20 N22 117.6(10) . .
C16 N21 C20 112.3(10) . .
C16 N21 Ni1 125.3(7) . .
C20 N21 Ni1 122.3(8) . .
C23 N22 C20 118.0(9) . .
C23 N22 Ni42 118.2(8) . .
C20 N22 Ni42 123.8(8) . .
N22 C23 C24 133.7(8) . .
N22 C23 H23 113.2 . .
C24 C23 H23 113.2 . .
C25 C24 C29 120.0 . .
C25 C24 C23 116.3(6) . .
C29 C24 C23 123.7(6) . .
C24 C25 C26 120.0 . .
C24 C25 H25 120.0 . .
C26 C25 H25 120.0 . .
C25 C26 C27 120.0 . .
C25 C26 Br31 123.1(5) . .
C27 C26 Br31 116.9(5) . .
C26 C27 C28 120.0 . .
C26 C27 H27 120.0 . .
C28 C27 H27 120.0 . .
C29 C28 C27 120.0 . .
C29 C28 H28 120.0 . .
C27 C28 H28 120.0 . .
O30 C29 C28 120.1(5) . .
O30 C29 C24 119.9(5) . .
C28 C29 C24 120.0 . .
C29 O30 Ni42 131.0(6) . .
C29 O30 Ni1 132.0(6) . 2
Ni42 O30 Ni1 96.5(4) . 2
C33 O32 Ni1 119.2(6) . .
O32 C33 C34 134.6(6) . .
O32 C33 H33 112.7 . .
C34 C33 H33 112.7 . .
C33 C34 C35 120.6(5) . .
C33 C34 C39 119.4(5) . .
C35 C34 C39 120.0 . .
O40 C35 C34 121.7(5) . .
O40 C35 C36 118.3(5) . .
C34 C35 C36 120.0 . .
C35 C36 C37 120.0 . .
C35 C36 H36 120.0 . .
C37 C36 H36 120.0 . .
C38 C37 C36 120.0 . .
C38 C37 H37 120.0 . .
C36 C37 H37 120.0 . .
C37 C38 C39 120.0 . .
C37 C38 Br41 121.3(5) . .
C39 C38 Br41 118.7(5) . .
C38 C39 C34 120.0 . .
C38 C39 H39 120.0 . .
C34 C39 H39 120.0 . .
C35 O40 Ni1 124.7(5) . .
C35 O40 Ni42 139.9(6) . .
Ni1 O40 Ni42 95.0(4) . .
O30 Ni42 O30 176.3(5) 2 .
O30 Ni42 N22 93.0(4) 2 .
O30 Ni42 N22 89.5(4) . .
O30 Ni42 N22 89.5(4) 2 2
O30 Ni42 N22 93.0(4) . 2
N22 Ni42 N22 94.3(6) . 2
O30 Ni42 O40 79.9(4) 2 .
O30 Ni42 O40 97.9(3) . .
N22 Ni42 O40 80.2(4) . .
N22 Ni42 O40 167.7(4) 2 .
O30 Ni42 O40 97.9(3) 2 2
O30 Ni42 O40 79.9(4) . 2
N22 Ni42 O40 167.7(4) . 2
N22 Ni42 O40 80.2(4) 2 2
O40 Ni42 O40 107.2(5) . 2

loop_
_geom_bond_atom_site_label_1
_geom_bond_atom_site_label_2
_geom_bond_distance
_geom_bond_site_symmetry_2
Ni1 O40 2.055(9) .
Ni1 N12 2.075(11) .
Ni1 N21 2.078(11) .
Ni1 O32 2.082(10) .
Ni1 O30 2.101(9) 2
Ni1 S2 2.572(5) .
S2 P3 1.948(6) .
P3 O4 1.560(11) .
P3 O8 1.620(8) .
P3 N12 1.662(13) .
O4 C5 1.444(8) .
C5 C7 1.485(9) .
C5 C6 1.490(9) .
C5 H5 1.0000 .
C6 H6A 0.9800 .
C6 H6B 0.9800 .
C6 H6C 0.9800 .
C7 H7A 0.9800 .
C7 H7B 0.9800 .
C7 H7C 0.9800 .
O8 C9 1.450(9) .
C9 C10 1.479(8) .
C9 C11 1.480(9) .
C9 H9 1.0000 .
C10 H10A 0.9800 .
C10 H10B 0.9800 .
C10 H10C 0.9800 .
C11 H11A 0.9800 .
C11 H11B 0.9800 .
C11 H11C 0.9800 .
N12 C13 1.290(19) .
C13 N15 1.32(2) .
C13 S14 1.763(18) .
N15 C16 1.409(8) .
N15 H15 0.8800 .
C16 N21 1.329(10) .
C16 C17 1.385(13) .
C17 C18 1.383(12) .
C17 H17 0.9500 .
C18 C19 1.369(13) .
C18 H18 0.9500 .
C19 C20 1.377(13) .
C19 H19 0.9500 .
C20 N21 1.343(11) .
C20 N22 1.383(15) .
N22 C23 1.318(17) .
N22 Ni42 2.079(11) .
C23 C24 1.422(14) .
C23 H23 0.9500 .
C24 C25 1.3900 .
C24 C29 1.3900 .
C25 C26 1.3900 .
C25 H25 0.9500 .
C26 C27 1.3900 .
C26 Br31 1.885(8) .
C27 C28 1.3900 .
C27 H27 0.9500 .
C28 C29 1.3900 .
C28 H28 0.9500 .
C29 O30 1.351(12) .
O30 Ni42 2.002(9) .
O30 Ni1 2.101(9) 2
O32 C33 1.234(12) .
C33 C34 1.386(7) .
C33 H33 0.9500 .
C34 C35 1.3900 .
C34 C39 1.3900 .
C35 O40 1.308(11) .
C35 C36 1.3900 .
C36 C37 1.3900 .
C36 H36 0.9500 .
C37 C38 1.3900 .
C37 H37 0.9500 .
C38 C39 1.3900 .
C38 Br41 1.868(8) .
C39 H39 0.9500 .
O40 Ni42 2.099(9) .
Ni42 O30 2.002(9) 2
Ni42 N22 2.079(11) 2
Ni42 O40 2.099(9) 2

loop_
_geom_torsion_atom_site_label_1
_geom_torsion_atom_site_label_2
_geom_torsion_atom_site_label_3
_geom_torsion_atom_site_label_4
_geom_torsion
_geom_torsion_site_symmetry_1
_geom_torsion_site_symmetry_4
O40 Ni1 S2 P3 -172.5(3) . .
N12 Ni1 S2 P3 3.4(4) . .
N21 Ni1 S2 P3 16.9(10) . .
O32 Ni1 S2 P3 -87.7(3) . .
O30 Ni1 S2 P3 109.5(3) 2 .
Ni1 S2 P3 O4 -119.4(4) . .
Ni1 S2 P3 O8 121.0(5) . .
Ni1 S2 P3 N12 -4.3(5) . .
O8 P3 O4 C5 79.5(7) . .
N12 P3 O4 C5 -162.1(6) . .
S2 P3 O4 C5 -46.7(7) . .
P3 O4 C5 C7 -108.3(10) . .
P3 O4 C5 C6 129.1(8) . .
O4 P3 O8 C9 172.4(8) . .
N12 P3 O8 C9 59.9(11) . .
S2 P3 O8 C9 -61.3(10) . .
P3 O8 C9 C10 -140.3(8) . .
P3 O8 C9 C11 99.2(10) . .
O4 P3 N12 C13 -62.7(18) . .
O8 P3 N12 C13 49(2) . .
S2 P3 N12 C13 175.1(17) . .
O4 P3 N12 Ni1 127.4(5) . .
O8 P3 N12 Ni1 -121.3(5) . .
S2 P3 N12 Ni1 5.3(6) . .
O40 Ni1 N12 C13 -161.0(14) . .
N21 Ni1 N12 C13 8.7(14) . .
O32 Ni1 N12 C13 -84.6(15) . .
O30 Ni1 N12 C13 89.0(14) 2 .
S2 Ni1 N12 C13 -175.0(15) . .
O40 Ni1 N12 P3 10.0(17) . .
N21 Ni1 N12 P3 179.6(5) . .
O32 Ni1 N12 P3 86.4(6) . .
O30 Ni1 N12 P3 -100.0(5) 2 .
S2 Ni1 N12 P3 -4.0(4) . .
P3 N12 C13 N15 -175.9(11) . .
Ni1 N12 C13 N15 -8(3) . .
P3 N12 C13 S14 3(3) . .
Ni1 N12 C13 S14 170.8(8) . .
N12 C13 N15 C16 -2(3) . .
S14 C13 N15 C16 179.3(5) . .
C13 N15 C16 N21 8.6(13) . .
C13 N15 C16 C17 -171.0(13) . .
N21 C16 C17 C18 0.5(6) . .
N15 C16 C17 C18 -179.9(4) . .
C16 C17 C18 C19 -0.6(9) . .
C17 C18 C19 C20 1.0(12) . .
C18 C19 C20 N21 -1.3(14) . .
C18 C19 C20 N22 179.0(8) . .
C17 C16 N21 C20 -0.7(8) . .
N15 C16 N21 C20 179.8(5) . .
C17 C16 N21 Ni1 175.3(5) . .
N15 C16 N21 Ni1 -4.2(7) . .
C19 C20 N21 C16 1.1(12) . .
N22 C20 N21 C16 -179.2(6) . .
C19 C20 N21 Ni1 -175.0(7) . .
N22 C20 N21 Ni1 4.7(11) . .
O40 Ni1 N21 C16 174.1(6) . .
N12 Ni1 N21 C16 -2.6(7) . .
O32 Ni1 N21 C16 88.5(6) . .
O30 Ni1 N21 C16 -110.9(7) 2 .
S2 Ni1 N21 C16 -15.8(14) . .
O40 Ni1 N21 C20 -10.3(8) . .
N12 Ni1 N21 C20 173.0(8) . .
O32 Ni1 N21 C20 -95.9(7) . .
O30 Ni1 N21 C20 64.7(7) 2 .
S2 Ni1 N21 C20 159.8(7) . .
N21 C20 N22 C23 122.0(10) . .
C19 C20 N22 C23 -58.3(12) . .
N21 C20 N22 Ni42 -56.3(10) . .
C19 C20 N22 Ni42 123.4(9) . .
C20 N22 C23 C24 170.5(6) . .
Ni42 N22 C23 C24 -11.1(12) . .
N22 C23 C24 C25 177.7(8) . .
N22 C23 C24 C29 -2.6(8) . .
C29 C24 C25 C26 0.0 . .
C23 C24 C25 C26 179.71(16) . .
C24 C25 C26 C27 0.0 . .
C24 C25 C26 Br31 179.0(3) . .
C25 C26 C27 C28 0.0 . .
Br31 C26 C27 C28 -179.0(3) . .
C26 C27 C28 C29 0.0 . .
C27 C28 C29 O30 178.6(4) . .
C27 C28 C29 C24 0.0 . .
C25 C24 C29 O30 -178.6(4) . .
C23 C24 C29 O30 1.7(5) . .
C25 C24 C29 C28 0.0 . .
C23 C24 C29 C28 -179.68(17) . .
C28 C29 O30 Ni42 -163.4(4) . .
C24 C29 O30 Ni42 15.2(8) . .
C28 C29 O30 Ni1 26.9(7) . 2
C24 C29 O30 Ni1 -154.4(5) . 2
O40 Ni1 O32 C33 29.2(8) . .
N12 Ni1 O32 C33 -133.9(8) . .
N21 Ni1 O32 C33 136.8(8) . .
O30 Ni1 O32 C33 63.9(15) 2 .
S2 Ni1 O32 C33 -58.3(8) . .
Ni1 O32 C33 C34 -12.3(12) . .
O32 C33 C34 C35 -10.8(9) . .
O32 C33 C34 C39 169.1(8) . .
C33 C34 C35 O40 0.2(5) . .
C39 C34 C35 O40 -179.7(5) . .
C33 C34 C35 C36 179.89(15) . .
C39 C34 C35 C36 0.0 . .
O40 C35 C36 C37 179.7(5) . .
C34 C35 C36 C37 0.0 . .
C35 C36 C37 C38 0.0 . .
C36 C37 C38 C39 0.0 . .
C36 C37 C38 Br41 179.4(4) . .
C37 C38 C39 C34 0.0 . .
Br41 C38 C39 C34 -179.4(4) . .
C33 C34 C39 C38 -179.89(15) . .
C35 C34 C39 C38 0.0 . .
C34 C35 O40 Ni1 32.3(8) . .
C36 C35 O40 Ni1 -147.3(4) . .
C34 C35 O40 Ni42 -157.5(6) . .
C36 C35 O40 Ni42 22.8(10) . .
N12 Ni1 O40 C35 36.5(17) . .
N21 Ni1 O40 C35 -132.6(6) . .
O32 Ni1 O40 C35 -40.8(7) . .
O30 Ni1 O40 C35 150.7(7) 2 .
S2 Ni1 O40 C35 50.1(6) . .
N12 Ni1 O40 Ni42 -137.1(13) . .
N21 Ni1 O40 Ni42 53.8(4) . .
O32 Ni1 O40 Ni42 145.6(4) . .
O30 Ni1 O40 Ni42 -22.9(3) 2 .
S2 Ni1 O40 Ni42 -123.6(3) . .
C29 O30 Ni42 N22 -22.1(7) . .
Ni1 O30 Ni42 N22 150.2(4) 2 .
C29 O30 Ni42 N22 -116.4(7) . 2
Ni1 O30 Ni42 N22 55.9(4) 2 2
C29 O30 Ni42 O40 58.0(7) . .
Ni1 O30 Ni42 O40 -129.7(3) 2 .
C29 O30 Ni42 O40 164.2(7) . 2
Ni1 O30 Ni42 O40 -23.6(3) 2 2
C23 N22 Ni42 O30 -159.6(7) . 2
C20 N22 Ni42 O30 18.8(9) . 2
C23 N22 Ni42 O30 17.7(8) . .
C20 N22 Ni42 O30 -164.0(9) . .
C23 N22 Ni42 N22 110.7(8) . 2
C20 N22 Ni42 N22 -71.0(9) . 2
C23 N22 Ni42 O40 -80.4(8) . .
C20 N22 Ni42 O40 98.0(9) . .
C23 N22 Ni42 O40 48(2) . 2
C20 N22 Ni42 O40 -133.7(17) . 2
C35 O40 Ni42 O30 -147.8(9) . 2
Ni1 O40 Ni42 O30 24.1(3) . 2
C35 O40 Ni42 O30 29.2(9) . .
Ni1 O40 Ni42 O30 -158.9(3) . .
C35 O40 Ni42 N22 117.3(9) . .
Ni1 O40 Ni42 N22 -70.8(4) . .
C35 O40 Ni42 N22 -178.6(17) . 2
Ni1 O40 Ni42 N22 -7(2) . 2
C35 O40 Ni42 O40 -52.6(8) . 2
Ni1 O40 Ni42 O40 119.2(4) . 2

loop_
_platon_squeeze_void_nr
_platon_squeeze_void_average_x
_platon_squeeze_void_average_y
_platon_squeeze_void_average_z
_platon_squeeze_void_volume
_platon_squeeze_void_count_electrons
_platon_squeeze_void_content
1 0.279 0.135 0.314 60 12 ' '
2 0.279 -0.135 0.814 60 12 ' '
3 0.721 0.135 0.186 60 12 ' '
4 0.721 -0.135 0.686 60 12 ' '
5 0.221 0.365 0.686 60 12 ' '
6 0.779 0.365 0.814 60 12 ' '
7 0.221 0.635 0.186 60 12 ' '
8 0.779 0.635 0.314 60 12 ' '
